data_1520532
loop_
_publ_author_name
'Walsh, James J.'
'Smith, Charlotte L.'
'Neri, Gaia'
'Whitehead, George F. S.'
'Robertson, Craig M.'
'Cowan, Alexander J.'

_publ_section_title
;
 FDCDU15 - Carbon Dioxide Utilisation: Improving the efficiency of
 electrochemical CO2 reduction using immobilized manganese complexes
;
_journal_name_full 'Faraday Discuss.'
_journal_paper_doi 10.1039/C5FD00071H
_journal_year 2015
_chemical_formula_moiety 'C15 H8 Br Mn N2 O7, 2(C4 H8 O), H2 O'
_chemical_formula_sum 'C23 H26 Br Mn N2 O10'
_chemical_formula_weight 625.31
_chemical_properties_physical Light-sensitive
_space_group_crystal_system triclinic
_space_group_IT_number 2
_space_group_name_Hall '-P 1'
_space_group_name_H-M_alt 'P -1'
_symmetry_space_group_name_Hall '-P 1'
_symmetry_space_group_name_H-M 'P -1'
_atom_sites_solution_hydrogens mixed
_atom_sites_solution_primary direct
_audit_creation_date 2015-04-17
_audit_creation_method
;
Olex2 1.2
(compiled 2015.01.26 svn.r3150 for OlexSys, GUI svn.r4998)
;
_audit_update_record
;
2015-04-23 deposited with the CCDC.
2015-06-11 downloaded from the CCDC.
;
_cell_angle_alpha 102.912(3)
_cell_angle_beta 95.846(2)
_cell_angle_gamma 98.607(2)
_cell_formula_units_Z 2
_cell_length_a 6.52291(18)
_cell_length_b 13.1864(4)
_cell_length_c 16.0537(4)
_cell_measurement_reflns_used 9433
_cell_measurement_temperature 100
_cell_measurement_theta_max 26.3960
_cell_measurement_theta_min 1.8050
_cell_volume 1317.59(7)
_computing_cell_refinement
;
CrysAlisPro, Agilent Technologies,
Version 1.171.37.35 (release 13-08-2014 CrysAlis171 .NET)
(compiled Aug 13 2014,18:06:01)
;
_computing_data_collection
;
CrysAlisPro, Agilent Technologies,
Version 1.171.37.35 (release 13-08-2014 CrysAlis171 .NET)
(compiled Aug 13 2014,18:06:01)
;
_computing_data_reduction
;
CrysAlisPro, Agilent Technologies,
Version 1.171.37.35 (release 13-08-2014 CrysAlis171 .NET)
(compiled Aug 13 2014,18:06:01)
;
_computing_molecular_graphics 'Olex2 (Dolomanov et al., 2009)'
_computing_publication_material 'Olex2 (Dolomanov et al., 2009)'
_computing_structure_refinement 'XL (Sheldrick, 2008)'
_computing_structure_solution 'XT (Sheldrick, 2015)'
_diffrn_ambient_temperature 100
_diffrn_detector 'CCD plate'
_diffrn_measured_fraction_theta_full 0.999
_diffrn_measured_fraction_theta_max 0.999
_diffrn_measurement_details
;
  1 omega -110.00   15.00   1.0000   10.0000
omega____ theta____ kappa____ phi______ frames
    -      -20.0000  -68.0000    0.0000 125

  2 omega -110.00   15.00   1.0000   10.0000
omega____ theta____ kappa____ phi______ frames
    -      -20.0000  -68.0000  120.0000 125

  3 omega -110.00   15.00   1.0000   10.0000
omega____ theta____ kappa____ phi______ frames
    -      -20.0000  -68.0000  240.0000 125

  4 omega -110.00   15.00   1.0000   10.0000
omega____ theta____ kappa____ phi______ frames
    -      -20.0000  -30.0000   90.0000 125
;
_diffrn_measurement_device 'abstract diffractometer'
_diffrn_measurement_device_type 'dtrek-CrysAlisPro-abstract goniometer imported rigaku-d*trek images'
_diffrn_measurement_method '\w scans'
_diffrn_orient_matrix_UB_11 0.0003214000
_diffrn_orient_matrix_UB_12 -0.0246563000
_diffrn_orient_matrix_UB_13 0.0350038000
_diffrn_orient_matrix_UB_21 0.0012084000
_diffrn_orient_matrix_UB_22 -0.0492446000
_diffrn_orient_matrix_UB_23 -0.0287525000
_diffrn_orient_matrix_UB_31 0.1110715000
_diffrn_orient_matrix_UB_32 0.0105798000
_diffrn_orient_matrix_UB_33 0.0066395000
_diffrn_radiation_monochromator graphite
_diffrn_radiation_probe x-ray
_diffrn_radiation_type MoK\a
_diffrn_radiation_wavelength 0.71073
_diffrn_reflns_av_R_equivalents 0.0355
_diffrn_reflns_av_unetI/netI 0.0473
_diffrn_reflns_laue_measured_fraction_full 0.999
_diffrn_reflns_laue_measured_fraction_max 0.999
_diffrn_reflns_limit_h_max 6
_diffrn_reflns_limit_h_min -8
_diffrn_reflns_limit_k_max 16
_diffrn_reflns_limit_k_min -16
_diffrn_reflns_limit_l_max 20
_diffrn_reflns_limit_l_min -20
_diffrn_reflns_number 15112
_diffrn_reflns_point_group_measured_fraction_full 0.999
_diffrn_reflns_point_group_measured_fraction_max 0.999
_diffrn_reflns_theta_full 26.000
_diffrn_reflns_theta_max 26.370
_diffrn_reflns_theta_min 2.313
_diffrn_source 'Enhance (Mo) X-ray Source'
_exptl_absorpt_coefficient_mu 2.074
_exptl_absorpt_correction_T_max 1.00000
_exptl_absorpt_correction_T_min 0.88776
_exptl_absorpt_correction_type multi-scan
_exptl_absorpt_process_details
;
CrysAlisPro, Agilent Technologies,
Version 1.171.37.35 (release 13-08-2014 CrysAlis171 .NET)
(compiled Aug 13 2014,18:06:01)
Empirical absorption correction using spherical harmonics,
 implemented in SCALE3 ABSPACK scaling algorithm.
;
_exptl_crystal_colour 'clear orange'
_exptl_crystal_colour_lustre clear
_exptl_crystal_colour_primary orange
_exptl_crystal_density_diffrn 1.576
_exptl_crystal_description block
_exptl_crystal_F_000 636
_exptl_crystal_size_max 0.3
_exptl_crystal_size_mid 0.2
_exptl_crystal_size_min 0.2
_refine_diff_density_max 0.513
_refine_diff_density_min -0.338
_refine_diff_density_rms 0.078
_refine_ls_extinction_method none
_refine_ls_goodness_of_fit_ref 1.028
_refine_ls_hydrogen_treatment mixed
_refine_ls_matrix_type full
_refine_ls_number_parameters 363
_refine_ls_number_reflns 5384
_refine_ls_number_restraints 2
_refine_ls_restrained_S_all 1.028
_refine_ls_R_factor_all 0.0549
_refine_ls_R_factor_gt 0.0396
_refine_ls_shift/su_max 0.001
_refine_ls_shift/su_mean 0.000
_refine_ls_structure_factor_coef Fsqd
_refine_ls_weighting_details 'w=1/[\s^2^(Fo^2^)+(0.0364P)^2^+0.9585P] where P=(Fo^2^+2Fc^2^)/3'
_refine_ls_weighting_scheme calc
_refine_ls_wR_factor_gt 0.0810
_refine_ls_wR_factor_ref 0.0863
_reflns_Friedel_coverage 0.000
_reflns_number_gt 4404
_reflns_number_total 5384
_reflns_threshold_expression 'I > 2\s(I)'
_cod_data_source_file c5fd00071h2.cif
_cod_data_source_block c1_mnpycooh
_cod_original_cell_volume 1317.58(7)
_cod_database_code 1520532
_chemical_oxdiff_formula 'Mn1 Br1 N2 O7 C12 H12'
_shelx_space_group_comment
;
The symmetry employed for this shelxl refinement is uniquely defined
by the following loop, which should always be used as a source of
symmetry information in preference to the above space-group names.
They are only intended as comments.
;
_reflns_odcompleteness_completeness 99.96
_reflns_odcompleteness_iscentric 1
_reflns_odcompleteness_theta 26.31
_olex2_refinement_description
;
1. Fixed Uiso
 At 1.2 times of:
  All C(H) groups, All C(H,H) groups
 At 1.5 times of:
  All O(H) groups, All O(H,H) groups
2. Restrained distances
 O4-C1
 1.145 with sigma of 0.001
 C1-Mn02
 1.78 with sigma of 0.001
3. Others
 Sof(Br1)=Sof(C1)=Sof(O4)=1-FVAR(1)
 Sof(Br01)=Sof(O00B)=Sof(C00G)=FVAR(1)
 Fixed Uiso: O4(0.03)
4.a Free rotating group:
 O00E(H00R,H00T)
4.b Secondary CH2 refined with riding coordinates:
 C00T(H00G,H00H), C00U(H00J,H00K), C00V(H00A,H00B), C00W(H00C,H00D), C00Y(H00E,
 H00F), C00Z(H00M,H00N), C011(H01A,H01B)
4.c Aromatic/amide H refined with riding coordinates:
 C00I(H00I), C00L(H00L), C00O(H00O), C00P(H00P), C00Q(H00Q), C00S(H00S)
4.d Idealised tetrahedral OH refined as rotating group:
 O003(H003), O005(H005)
;
_shelx_shelxl_version_number 2014/7
_olex2_submission_special_instructions 'No special instructions were received'

loop_
_space_group_symop_operation_xyz
'x, y, z'
'-x, -y, -z'

loop_
_atom_site_label
_atom_site_type_symbol
_atom_site_fract_x
_atom_site_fract_y
_atom_site_fract_z
_atom_site_U_iso_or_equiv
_atom_site_adp_type
_atom_site_occupancy
_atom_site_site_symmetry_order
_atom_site_calc_flag
_atom_site_refinement_flags_posn
_atom_site_refinement_flags_occupancy
_atom_site_disorder_assembly
_atom_site_disorder_group
Br01 Br 0.32807(5) 0.86477(3) 0.28462(2) 0.01937(12) Uani 0.9191(17) 1 d . P A 1
Mn02 Mn 0.07266(6) 0.73411(3) 0.16816(3) 0.01702(12) Uani 1 1 d D . . .
O003 O 0.7117(3) 0.36936(17) 0.21709(12) 0.0237(5) Uani 1 1 d . . . .
H003 H 0.7863 0.3338 0.2377 0.036 Uiso 1 1 calc GR . . .
O004 O 0.5647(3) 0.37113(16) 0.33730(12) 0.0217(5) Uani 1 1 d . . . .
O005 O -0.4338(3) 0.66207(17) 0.51702(13) 0.0244(5) Uani 1 1 d . . . .
H005 H -0.4752 0.6420 0.5582 0.037 Uiso 1 1 calc GR . . .
O006 O -0.2173(3) 0.54581(16) 0.52196(12) 0.0240(5) Uani 1 1 d . . . .
O007 O 0.0157(3) 0.79267(16) 0.57794(13) 0.0249(5) Uani 1 1 d . . . .
O008 O 0.2673(3) 1.20634(17) 0.18023(13) 0.0285(5) Uani 1 1 d . . . .
O009 O -0.1500(4) 0.91056(18) 0.15375(14) 0.0335(5) Uani 1 1 d . . . .
O00A O 0.3239(4) 0.79171(18) 0.03674(14) 0.0339(5) Uani 1 1 d . . . .
O00B O -0.2345(6) 0.5917(4) 0.0278(3) 0.0323(10) Uani 0.9191(17) 1 d . P A 1
N00C N -0.0660(3) 0.69243(18) 0.26665(14) 0.0159(5) Uani 1 1 d . . . .
N00D N 0.2286(3) 0.61825(18) 0.19091(14) 0.0161(5) Uani 1 1 d . . . .
O00E O -0.0385(4) 0.2647(3) 0.27045(17) 0.0520(8) Uani 1 1 d . . . .
H00R H -0.0175 0.2517 0.3198 0.078 Uiso 1 1 d G . . .
H00T H 0.0589 0.2476 0.2419 0.078 Uiso 1 1 d G . . .
C00F C 0.5782(4) 0.3970(2) 0.26929(18) 0.0186(6) Uani 1 1 d . . . .
C00G C -0.1136(16) 0.6462(6) 0.0846(4) 0.0304(17) Uani 0.9191(17) 1 d . P A 1
C00H C 0.4466(4) 0.4696(2) 0.23955(17) 0.0170(6) Uani 1 1 d . . . .
C00I C -0.2222(4) 0.7354(2) 0.30126(17) 0.0178(6) Uani 1 1 d . . . .
H00I H -0.2812 0.7830 0.2757 0.021 Uiso 1 1 calc R . . .
C00J C -0.2100(4) 0.6408(2) 0.41171(17) 0.0165(6) Uani 1 1 d . . . .
C00K C 0.0193(4) 0.6232(2) 0.30397(16) 0.0156(6) Uani 1 1 d . . . .
C00L C -0.2982(4) 0.7116(2) 0.37327(17) 0.0179(6) Uani 1 1 d . . . .
H00L H -0.4066 0.7424 0.3955 0.021 Uiso 1 1 calc R . . .
C00M C 0.1869(4) 0.5795(2) 0.26060(17) 0.0161(6) Uani 1 1 d . . . .
C00N C -0.2848(4) 0.6105(2) 0.48989(17) 0.0178(6) Uani 1 1 d . . . .
C00O C 0.2953(4) 0.5071(2) 0.28699(17) 0.0175(6) Uani 1 1 d . . . .
H00O H 0.2672 0.4838 0.3359 0.021 Uiso 1 1 calc R . . .
C00P C -0.0496(4) 0.5955(2) 0.37654(17) 0.0169(6) Uani 1 1 d . . . .
H00P H 0.0107 0.5474 0.4010 0.020 Uiso 1 1 calc R . . .
C00Q C 0.4827(4) 0.5056(2) 0.16642(17) 0.0188(6) Uani 1 1 d . . . .
H00Q H 0.5803 0.4803 0.1326 0.023 Uiso 1 1 calc R . . .
C00R C 0.2284(5) 0.7693(2) 0.08819(19) 0.0219(6) Uani 1 1 d . . . .
C00S C 0.3721(4) 0.5794(2) 0.14481(18) 0.0197(6) Uani 1 1 d . . . .
H00S H 0.3980 0.6033 0.0960 0.024 Uiso 1 1 calc R . . .
C00T C 0.4641(5) 1.0758(3) 0.1292(2) 0.0288(7) Uani 1 1 d . . . .
H00G H 0.4847 1.0053 0.1322 0.035 Uiso 1 1 calc R . . .
H00H H 0.5951 1.1162 0.1218 0.035 Uiso 1 1 calc R . . .
C00U C 0.3800(5) 1.1302(2) 0.20777(19) 0.0279(7) Uani 1 1 d . . . .
H00J H 0.2869 1.0797 0.2284 0.034 Uiso 1 1 calc R . . .
H00K H 0.4934 1.1655 0.2537 0.034 Uiso 1 1 calc R . . .
C00V C 0.2243(5) 0.8102(3) 0.5540(2) 0.0290(7) Uani 1 1 d . . . .
H00A H 0.2297 0.7632 0.4987 0.035 Uiso 1 1 calc R . . .
H00B H 0.3258 0.7968 0.5969 0.035 Uiso 1 1 calc R . . .
C00W C -0.0631(5) 0.8905(2) 0.5899(2) 0.0268(7) Uani 1 1 d . . . .
H00C H -0.1425 0.8991 0.6382 0.032 Uiso 1 1 calc R . . .
H00D H -0.1529 0.8923 0.5384 0.032 Uiso 1 1 calc R . . .
C00X C -0.0658(5) 0.8419(2) 0.16003(18) 0.0218(6) Uani 1 1 d . . . .
C00Y C 0.1272(5) 0.9755(3) 0.6076(2) 0.0333(8) Uani 1 1 d . . . .
H00E H 0.1887 0.9929 0.6678 0.040 Uiso 1 1 calc R . . .
H00F H 0.0945 1.0390 0.5923 0.040 Uiso 1 1 calc R . . .
C00Z C 0.2250(6) 1.1786(3) 0.0872(2) 0.0358(8) Uani 1 1 d . . . .
H00M H 0.3042 1.2314 0.0639 0.043 Uiso 1 1 calc R . . .
H00N H 0.0771 1.1739 0.0682 0.043 Uiso 1 1 calc R . . .
C010 C 0.2908(6) 1.0722(3) 0.0575(2) 0.0343(8) Uani 1 1 d . . . .
H01C H 0.339(5) 1.065(3) 0.000(2) 0.041 Uiso 1 1 d R . . .
C011 C 0.2716(5) 0.9237(3) 0.5489(2) 0.0333(8) Uani 1 1 d . . . .
H01A H 0.2388 0.9303 0.4902 0.040 Uiso 1 1 calc R . . .
H01B H 0.4175 0.9543 0.5699 0.040 Uiso 1 1 calc R . . .
Br1 Br -0.142(2) 0.6077(9) 0.0516(6) 0.045(3) Uani 0.0809(17) 1 d . P A 2
H01D H 0.174(6) 1.016(3) 0.058(2) 0.043(11) Uiso 1 1 d . . . .
C1 C 0.268(3) 0.8268(19) 0.2447(15) 0.016(8) Uiso 0.0809(17) 1 d D P A 2
O4 O 0.384(5) 0.886(3) 0.2981(18) 0.030 Uiso 0.0809(17) 1 d D P A 2

loop_
_atom_site_aniso_label
_atom_site_aniso_U_11
_atom_site_aniso_U_22
_atom_site_aniso_U_33
_atom_site_aniso_U_23
_atom_site_aniso_U_13
_atom_site_aniso_U_12
Br01 0.0175(2) 0.0182(2) 0.0223(2) 0.00491(15) 0.00004(15) 0.00455(15)
Mn02 0.0194(2) 0.0196(2) 0.0150(2) 0.00798(17) 0.00345(18) 0.00637(19)
O003 0.0264(11) 0.0309(12) 0.0234(11) 0.0137(9) 0.0126(9) 0.0183(10)
O004 0.0269(11) 0.0258(12) 0.0185(10) 0.0114(9) 0.0096(9) 0.0102(9)
O005 0.0260(11) 0.0312(12) 0.0272(11) 0.0180(10) 0.0151(9) 0.0167(10)
O006 0.0309(12) 0.0280(12) 0.0226(10) 0.0151(9) 0.0128(9) 0.0150(10)
O007 0.0278(11) 0.0233(12) 0.0270(11) 0.0093(9) 0.0068(9) 0.0082(9)
O008 0.0334(12) 0.0352(13) 0.0230(11) 0.0089(9) 0.0086(10) 0.0188(10)
O009 0.0388(13) 0.0377(14) 0.0357(13) 0.0202(11) 0.0115(11) 0.0223(12)
O00A 0.0411(14) 0.0374(14) 0.0327(12) 0.0195(11) 0.0199(11) 0.0101(11)
O00B 0.030(2) 0.044(2) 0.0198(18) 0.0053(14) 0.0002(18) 0.001(2)
N00C 0.0154(11) 0.0153(12) 0.0163(11) 0.0039(9) -0.0009(10) 0.0026(10)
N00D 0.0191(12) 0.0162(13) 0.0151(11) 0.0063(9) 0.0029(10) 0.0052(10)
O00E 0.0497(16) 0.096(2) 0.0433(15) 0.0470(16) 0.0292(13) 0.0555(16)
C00F 0.0179(14) 0.0181(15) 0.0198(14) 0.0035(12) 0.0049(12) 0.0030(12)
C00G 0.034(3) 0.039(4) 0.026(3) 0.015(2) 0.014(3) 0.013(3)
C00H 0.0165(14) 0.0167(15) 0.0172(13) 0.0035(11) 0.0016(11) 0.0030(12)
C00I 0.0178(14) 0.0173(15) 0.0193(14) 0.0054(11) 0.0004(12) 0.0063(12)
C00J 0.0153(13) 0.0161(15) 0.0167(13) 0.0024(11) 0.0005(11) 0.0021(12)
C00K 0.0182(14) 0.0140(14) 0.0148(13) 0.0043(11) -0.0001(11) 0.0039(12)
C00L 0.0157(14) 0.0206(15) 0.0187(14) 0.0063(12) 0.0037(12) 0.0048(12)
C00M 0.0164(14) 0.0157(15) 0.0157(13) 0.0039(11) 0.0031(11) 0.0005(12)
C00N 0.0185(14) 0.0177(15) 0.0186(14) 0.0048(12) 0.0041(12) 0.0059(12)
C00O 0.0207(14) 0.0186(15) 0.0143(13) 0.0040(11) 0.0057(12) 0.0041(12)
C00P 0.0188(14) 0.0148(15) 0.0176(13) 0.0053(11) -0.0002(12) 0.0044(12)
C00Q 0.0194(14) 0.0195(15) 0.0181(14) 0.0019(12) 0.0059(12) 0.0065(12)
C00R 0.0233(15) 0.0219(16) 0.0232(15) 0.0085(13) 0.0022(13) 0.0088(13)
C00S 0.0236(15) 0.0190(15) 0.0171(14) 0.0049(12) 0.0050(12) 0.0037(13)
C00T 0.0311(17) 0.0257(18) 0.0329(17) 0.0063(14) 0.0101(15) 0.0127(15)
C00U 0.0361(18) 0.0255(17) 0.0256(16) 0.0083(13) 0.0066(14) 0.0114(15)
C00V 0.0244(16) 0.036(2) 0.0260(16) 0.0018(14) 0.0059(14) 0.0094(15)
C00W 0.0319(17) 0.0277(18) 0.0263(16) 0.0101(13) 0.0097(14) 0.0132(15)
C00X 0.0213(15) 0.0287(17) 0.0181(14) 0.0107(13) 0.0039(12) 0.0047(14)
C00Y 0.0384(19) 0.0259(19) 0.0325(18) 0.0038(14) -0.0027(15) 0.0064(16)
C00Z 0.044(2) 0.044(2) 0.0252(17) 0.0136(15) 0.0040(15) 0.0196(18)
C010 0.041(2) 0.041(2) 0.0221(17) 0.0051(15) 0.0087(16) 0.0123(18)
C011 0.0266(17) 0.040(2) 0.0332(18) 0.0118(16) 0.0046(15) 0.0009(16)
Br1 0.033(5) 0.071(9) 0.054(9) 0.046(7) 0.018(7) 0.022(7)

loop_
_atom_type_symbol
_atom_type_description
_atom_type_scat_dispersion_real
_atom_type_scat_dispersion_imag
_atom_type_scat_source
C C 0.0033 0.0016 'International Tables Vol C Tables 4.2.6.8 and 6.1.1.4'
H H 0.0000 0.0000 'International Tables Vol C Tables 4.2.6.8 and 6.1.1.4'
Br Br -0.2901 2.4595 'International Tables Vol C Tables 4.2.6.8 and 6.1.1.4'
Mn Mn 0.3368 0.7283 'International Tables Vol C Tables 4.2.6.8 and 6.1.1.4'
N N 0.0061 0.0033 'International Tables Vol C Tables 4.2.6.8 and 6.1.1.4'
O O 0.0106 0.0060 'International Tables Vol C Tables 4.2.6.8 and 6.1.1.4'

loop_
_geom_angle_atom_site_label_1
_geom_angle_atom_site_label_2
_geom_angle_atom_site_label_3
_geom_angle
N00C Mn02 Br01 85.55(6)
N00C Mn02 Br1 98.4(3)
N00D Mn02 Br01 88.82(6)
N00D Mn02 N00C 78.48(9)
N00D Mn02 Br1 88.6(3)
C00G Mn02 Br01 177.4(3)
C00G Mn02 N00C 95.1(3)
C00G Mn02 N00D 93.7(3)
C00G Mn02 C00R 90.1(3)
C00G Mn02 C00X 90.4(3)
C00R Mn02 Br01 89.50(9)
C00R Mn02 N00C 172.39(11)
C00R Mn02 N00D 95.67(11)
C00R Mn02 C00X 88.71(13)
C00R Mn02 Br1 86.2(3)
C00X Mn02 Br01 87.12(9)
C00X Mn02 N00C 96.79(11)
C00X Mn02 N00D 173.99(11)
C00X Mn02 Br1 95.8(3)
C1 Mn02 N00C 89.7(10)
C1 Mn02 N00D 88.0(10)
C1 Mn02 C00R 85.2(10)
C1 Mn02 C00X 88.3(10)
C1 Mn02 Br1 170.4(10)
C00F O003 H003 109.5
C00N O005 H005 109.5
C00W O007 C00V 108.6(2)
C00Z O008 C00U 108.8(2)
C00I N00C Mn02 124.76(19)
C00I N00C C00K 118.5(2)
C00K N00C Mn02 116.49(18)
C00M N00D Mn02 116.66(18)
C00S N00D Mn02 125.56(18)
C00S N00D C00M 117.8(2)
H00R O00E H00T 109.4
O003 C00F C00H 112.8(2)
O004 C00F O003 124.7(3)
O004 C00F C00H 122.4(2)
O00B C00G Mn02 177.2(8)
C00O C00H C00F 120.9(2)
C00O C00H C00Q 118.7(3)
C00Q C00H C00F 120.3(2)
N00C C00I H00I 118.7
N00C C00I C00L 122.6(3)
C00L C00I H00I 118.7
C00L C00J C00N 122.0(2)
C00P C00J C00L 119.2(3)
C00P C00J C00N 118.8(2)
N00C C00K C00M 114.3(2)
N00C C00K C00P 122.0(2)
C00P C00K C00M 123.6(2)
C00I C00L C00J 118.8(3)
C00I C00L H00L 120.6
C00J C00L H00L 120.6
N00D C00M C00K 113.4(2)
N00D C00M C00O 122.1(2)
C00O C00M C00K 124.5(2)
O005 C00N C00J 111.7(2)
O006 C00N O005 125.1(3)
O006 C00N C00J 123.1(2)
C00H C00O H00O 120.4
C00M C00O C00H 119.2(3)
C00M C00O H00O 120.4
C00J C00P C00K 118.8(3)
C00J C00P H00P 120.6
C00K C00P H00P 120.6
C00H C00Q H00Q 120.5
C00S C00Q C00H 119.1(3)
C00S C00Q H00Q 120.5
O00A C00R Mn02 178.8(3)
N00D C00S C00Q 123.1(3)
N00D C00S H00S 118.4
C00Q C00S H00S 118.4
H00G C00T H00H 109.3
C00U C00T H00G 111.4
C00U C00T H00H 111.4
C00U C00T C010 101.9(3)
C010 C00T H00G 111.4
C010 C00T H00H 111.4
O008 C00U C00T 105.6(2)
O008 C00U H00J 110.6
O008 C00U H00K 110.6
C00T C00U H00J 110.6
C00T C00U H00K 110.6
H00J C00U H00K 108.8
O007 C00V H00A 110.3
O007 C00V H00B 110.3
O007 C00V C011 107.0(2)
H00A C00V H00B 108.6
C011 C00V H00A 110.3
C011 C00V H00B 110.3
O007 C00W H00C 110.7
O007 C00W H00D 110.7
O007 C00W C00Y 105.3(2)
H00C C00W H00D 108.8
C00Y C00W H00C 110.7
C00Y C00W H00D 110.7
O009 C00X Mn02 178.5(3)
C00W C00Y H00E 111.4
C00W C00Y H00F 111.4
C00W C00Y C011 102.0(3)
H00E C00Y H00F 109.2
C011 C00Y H00E 111.4
C011 C00Y H00F 111.4
O008 C00Z H00M 110.5
O008 C00Z H00N 110.5
O008 C00Z C010 106.3(3)
H00M C00Z H00N 108.7
C010 C00Z H00M 110.5
C010 C00Z H00N 110.5
C00T C010 C00Z 101.9(3)
C00T C010 H01C 113(2)
C00T C010 H01D 109(2)
C00Z C010 H01C 111(2)
C00Z C010 H01D 109(2)
H01C C010 H01D 112(3)
C00V C011 C00Y 102.4(3)
C00V C011 H01A 111.3
C00V C011 H01B 111.3
C00Y C011 H01A 111.3
C00Y C011 H01B 111.3
H01A C011 H01B 109.2
O4 C1 Mn02 175(3)

loop_
_geom_bond_atom_site_label_1
_geom_bond_atom_site_label_2
_geom_bond_distance
Br01 Mn02 2.5112(5)
Mn02 N00C 2.037(2)
Mn02 N00D 2.035(2)
Mn02 C00G 1.780(8)
Mn02 C00R 1.813(3)
Mn02 C00X 1.815(3)
Mn02 Br1 2.368(11)
Mn02 C1 1.7801(10)
O003 H003 0.8200
O003 C00F 1.304(3)
O004 C00F 1.222(3)
O005 H005 0.8200
O005 C00N 1.322(3)
O006 C00N 1.204(3)
O007 C00V 1.450(4)
O007 C00W 1.440(3)
O008 C00U 1.447(4)
O008 C00Z 1.443(4)
O009 C00X 1.145(3)
O00A C00R 1.147(3)
O00B C00G 1.167(11)
N00C C00I 1.347(3)
N00C C00K 1.353(3)
N00D C00M 1.365(3)
N00D C00S 1.342(3)
O00E H00R 0.8500
O00E H00T 0.8495
C00F C00H 1.499(4)
C00H C00O 1.389(4)
C00H C00Q 1.390(4)
C00I H00I 0.9300
C00I C00L 1.383(4)
C00J C00L 1.389(4)
C00J C00N 1.504(4)
C00J C00P 1.388(4)
C00K C00M 1.476(4)
C00K C00P 1.393(4)
C00L H00L 0.9300
C00M C00O 1.383(4)
C00O H00O 0.9300
C00P H00P 0.9300
C00Q H00Q 0.9300
C00Q C00S 1.377(4)
C00S H00S 0.9300
C00T H00G 0.9700
C00T H00H 0.9700
C00T C00U 1.504(4)
C00T C010 1.516(5)
C00U H00J 0.9700
C00U H00K 0.9700
C00V H00A 0.9700
C00V H00B 0.9700
C00V C011 1.505(5)
C00W H00C 0.9700
C00W H00D 0.9700
C00W C00Y 1.500(5)
C00Y H00E 0.9700
C00Y H00F 0.9700
C00Y C011 1.526(4)
C00Z H00M 0.9700
C00Z H00N 0.9700
C00Z C010 1.518(5)
C010 H01C 0.99(3)
C010 H01D 0.98(4)
C011 H01A 0.9700
C011 H01B 0.9700
C1 O4 1.1452(11)

loop_
_geom_torsion_atom_site_label_1
_geom_torsion_atom_site_label_2
_geom_torsion_atom_site_label_3
_geom_torsion_atom_site_label_4
_geom_torsion
Mn02 N00C C00I C00L -173.8(2)
Mn02 N00C C00K C00M -6.4(3)
Mn02 N00C C00K C00P 174.4(2)
Mn02 N00D C00M C00K 4.9(3)
Mn02 N00D C00M C00O -174.5(2)
Mn02 N00D C00S C00Q 175.7(2)
O003 C00F C00H C00O 179.8(2)
O003 C00F C00H C00Q -4.0(4)
O004 C00F C00H C00O -3.0(4)
O004 C00F C00H C00Q 173.2(3)
O007 C00V C011 C00Y 24.0(3)
O007 C00W C00Y C011 36.4(3)
O008 C00Z C010 C00T -29.0(4)
N00C C00I C00L C00J 0.2(4)
N00C C00K C00M N00D 1.0(3)
N00C C00K C00M C00O -179.6(3)
N00C C00K C00P C00J -0.4(4)
N00D C00M C00O C00H -2.2(4)
C00F C00H C00O C00M 175.7(2)
C00F C00H C00Q C00S -174.4(3)
C00H C00Q C00S N00D -0.4(4)
C00I N00C C00K C00M 179.2(2)
C00I N00C C00K C00P 0.0(4)
C00K N00C C00I C00L 0.0(4)
C00K C00M C00O C00H 178.4(3)
C00L C00J C00N O005 -2.4(4)
C00L C00J C00N O006 176.5(3)
C00L C00J C00P C00K 0.6(4)
C00M N00D C00S C00Q -2.3(4)
C00M C00K C00P C00J -179.4(3)
C00N C00J C00L C00I -179.7(3)
C00N C00J C00P C00K 179.8(2)
C00O C00H C00Q C00S 1.9(4)
C00P C00J C00L C00I -0.5(4)
C00P C00J C00N O005 178.4(2)
C00P C00J C00N O006 -2.7(4)
C00P C00K C00M N00D -179.9(3)
C00P C00K C00M C00O -0.5(4)
C00Q C00H C00O C00M -0.6(4)
C00S N00D C00M C00K -176.9(2)
C00S N00D C00M C00O 3.6(4)
C00U O008 C00Z C010 7.5(4)
C00U C00T C010 C00Z 38.5(3)
C00V O007 C00W C00Y -22.1(3)
C00W O007 C00V C011 -1.6(3)
C00W C00Y C011 C00V -36.4(3)
C00Z O008 C00U C00T 17.4(3)
C010 C00T C00U O008 -35.1(3)
